data_7132015
loop_
_publ_author_name
'Niu, Pengbo'
'Shi, Conghao'
'Jiao, Jianmin'
'Xie, Wang'
'Qiu, Heng'
'Yang, Zhen'
'Jiang, Juli'
'Wang, Leyong'

_publ_section_title
;
 Synthesis of Tr\"oger Base-Based[3]arenes for Efficient Iodine Adsorption
;
_journal_name_full 'Chemical Communications'
_journal_paper_doi 10.1039/D3CC02804F
_journal_year 2023
_chemical_formula_moiety 'C33 H34 N2 O4'
_chemical_formula_sum 'C33 H34 N2 O4'
_chemical_formula_weight 522.62
_space_group_crystal_system monoclinic
_space_group_IT_number 15
_space_group_name_Hall '-C 2yc'
_space_group_name_H-M_alt 'C 1 2/c 1'
_atom_sites_solution_hydrogens geom
_atom_sites_solution_primary dual
_audit_creation_date 2022-08-31
_audit_creation_method
;
Olex2 1.3
(compiled 2020.02.04 svn.rd84adfe8 for OlexSys, GUI svn.r6032)
;
_audit_update_record
;
2022-12-05 deposited with the CCDC.	2023-08-11 downloaded from the CCDC.
;
_cell_angle_alpha 90
_cell_angle_beta 108.6850(10)
_cell_angle_gamma 90
_cell_formula_units_Z 4
_cell_length_a 20.8793(8)
_cell_length_b 5.2883(2)
_cell_length_c 25.9027(10)
_cell_measurement_reflns_used 6549
_cell_measurement_temperature 193.0
_cell_measurement_theta_max 53.98
_cell_measurement_theta_min 3.70
_cell_volume 2709.33(18)
_computing_cell_refinement 'SAINT V8.40B (?, 2016)'
_computing_data_reduction 'SAINT V8.40B (?, 2016)'
_computing_molecular_graphics 'Olex2 1.3 (Dolomanov et al., 2009)'
_computing_publication_material 'Olex2 1.3 (Dolomanov et al., 2009)'
_computing_structure_refinement 'SHELXL 2014/7 (Sheldrick, 2015)'
_computing_structure_solution 'SHELXT 2018/2 (Sheldrick, 2018)'
_diffrn_ambient_temperature 193.0
_diffrn_measured_fraction_theta_full 0.992
_diffrn_measured_fraction_theta_max 0.991
_diffrn_measurement_device_type 'Bruker APEX-II CCD'
_diffrn_measurement_method '\f and \w scans'
_diffrn_radiation_type GaK\a
_diffrn_radiation_wavelength 1.34139
_diffrn_reflns_av_R_equivalents 0.0317
_diffrn_reflns_av_unetI/netI 0.0208
_diffrn_reflns_Laue_measured_fraction_full 0.992
_diffrn_reflns_Laue_measured_fraction_max 0.991
_diffrn_reflns_limit_h_max 24
_diffrn_reflns_limit_h_min -24
_diffrn_reflns_limit_k_max 6
_diffrn_reflns_limit_k_min -6
_diffrn_reflns_limit_l_max 30
_diffrn_reflns_limit_l_min -31
_diffrn_reflns_number 14157
_diffrn_reflns_point_group_measured_fraction_full 0.992
_diffrn_reflns_point_group_measured_fraction_max 0.991
_diffrn_reflns_theta_full 53.594
_diffrn_reflns_theta_max 53.982
_diffrn_reflns_theta_min 3.134
_diffrn_source_current 2.86
_diffrn_source_power 0.1993706
_diffrn_source_voltage 69.71
_diffrn_standards_number 0
_exptl_absorpt_coefficient_mu 0.432
_exptl_absorpt_correction_T_max 0.7506
_exptl_absorpt_correction_T_min 0.6637
_exptl_absorpt_correction_type multi-scan
_exptl_absorpt_process_details
;
SADABS-2016/2 (Bruker,2016/2) was used for absorption correction.
wR2(int) was 0.1343 before and 0.0667 after correction.
The Ratio of minimum to maximum transmission is 0.8842.
The \l/2 correction factor is Not present.
;
_exptl_crystal_density_diffrn 1.281
_exptl_crystal_description block
_exptl_crystal_F_000 1112
_exptl_crystal_size_max 0.22
_exptl_crystal_size_mid 0.2
_exptl_crystal_size_min 0.19
_refine_diff_density_max 0.247
_refine_diff_density_min -0.459
_refine_diff_density_rms 0.037
_refine_ls_extinction_method none
_refine_ls_goodness_of_fit_ref 1.051
_refine_ls_hydrogen_treatment constr
_refine_ls_matrix_type full
_refine_ls_number_parameters 231
_refine_ls_number_reflns 2470
_refine_ls_number_restraints 0
_refine_ls_restrained_S_all 1.051
_refine_ls_R_factor_all 0.0685
_refine_ls_R_factor_gt 0.0600
_refine_ls_shift/su_max 0.000
_refine_ls_shift/su_mean 0.000
_refine_ls_structure_factor_coef Fsqd
_refine_ls_weighting_details 'w=1/[\s^2^(Fo^2^)+(0.0551P)^2^+3.7027P] where P=(Fo^2^+2Fc^2^)/3'
_refine_ls_weighting_scheme calc
_refine_ls_wR_factor_gt 0.1441
_refine_ls_wR_factor_ref 0.1504
_reflns_Friedel_coverage 0.000
_reflns_number_gt 2142
_reflns_number_total 2470
_reflns_threshold_expression 'I > 2\s(I)'
_cod_data_source_file d3cc02804f2.cif
_cod_data_source_block npb_16_a
_cod_database_code 7132015
_shelx_shelxl_version_number 2014/7
_shelx_space_group_comment
;
The symmetry employed for this shelxl refinement is uniquely defined
by the following loop, which should always be used as a source of
symmetry information in preference to the above space-group names.
They are only intended as comments.
;
_shelx_estimated_absorpt_t_max 0.922
_shelx_estimated_absorpt_t_min 0.911
_olex2_refinement_description
;
1. Fixed Uiso
 At 1.2 times of:
  All C(H) groups, All C(H,H) groups, All C(H,H,H,H) groups
 At 1.5 times of:
  All C(H,H,H) groups
2. Others
 Sof(H00E)=Sof(H00F)=Sof(C2)=Sof(C1)=Sof(H1)=Sof(C4)=Sof(H4)=Sof(C10)=Sof(C3)=
 Sof(C6)=Sof(H6)=Sof(C5)=Sof(H5A)=Sof(H5B)=1-FVAR(1)
 Sof(H00C)=Sof(H00D)=Sof(C00A)=Sof(C00D)=Sof(C00E)=Sof(C00G)=Sof(H00L)=
 Sof(H00M)=Sof(C00H)=Sof(H00N)=Sof(C00I)=Sof(H00O)=Sof(C00K)=Sof(H00S)=FVAR(1)
 Fixed Sof: H00A(0.5) H00B(0.5)
3.a Secondary CH2 refined with riding coordinates:
 C004(H00A,H00B), C005(H00C,H00D), C005(H00E,H00F), C00G(H00L,H00M), C5(H5A,H5B)
3.b Aromatic/amide H refined with riding coordinates:
 C007(H007), C00C(H00J), C00F(H00K), C00H(H00N), C00I(H00O), C00K(H00S),
 C1(H1), C4(H4), C6(H6)
3.c Fitted hexagon refined as free rotating group:
 C2(C1,C4,C10,C3,C6)
3.d Idealised Me refined as rotating group:
 C009(H00G,H00H,H00I), C00J(H00P,H00Q,H00R)
;
_olex2_submission_special_instructions 'No special instructions were received'

loop_
_space_group_symop_operation_xyz
'x, y, z'
'-x, y, -z+1/2'
'x+1/2, y+1/2, z'
'-x+1/2, y+1/2, -z+1/2'
'-x, -y, -z'
'x, -y, z-1/2'
'-x+1/2, -y+1/2, -z'
'x+1/2, -y+1/2, z-1/2'

loop_
_atom_site_label
_atom_site_type_symbol
_atom_site_fract_x
_atom_site_fract_y
_atom_site_fract_z
_atom_site_U_iso_or_equiv
_atom_site_adp_type
_atom_site_occupancy
_atom_site_site_symmetry_order
_atom_site_calc_flag
_atom_site_refinement_flags_posn
_atom_site_refinement_flags_adp
_atom_site_refinement_flags_occupancy
_atom_site_disorder_assembly
_atom_site_disorder_group
O001 O 0.42188(7) 0.7609(3) 0.47413(5) 0.0494(4) Uani 1 1 d . . . . .
O002 O 0.21406(9) 0.0990(4) 0.37572(10) 0.0919(7) Uani 1 1 d . . . . .
N1 N 0.55918(10) 1.1510(3) 0.27092(10) 0.0670(6) Uani 1 1 d . . . . .
C004 C 0.5000 1.3042(5) 0.2500 0.0415(6) Uani 1 2 d S T P A .
H00A H 0.5050 1.4142 0.2206 0.050 Uiso 0.5 1 calc R U P . .
H00B H 0.4950 1.4142 0.2794 0.050 Uiso 0.5 1 calc R U P . .
C005 C 0.44487(11) 0.4195(4) 0.40203(8) 0.0435(5) Uani 1 1 d . . . . .
H00C H 0.4525 0.2499 0.3889 0.052 Uiso 0.655(3) 1 calc R U P A 1
H00D H 0.4828 0.4587 0.4354 0.052 Uiso 0.655(3) 1 calc R U P A 1
H00E H 0.4431 0.2602 0.3815 0.052 Uiso 0.345(3) 1 calc R U P A 2
H00F H 0.4793 0.3911 0.4380 0.052 Uiso 0.345(3) 1 calc R U P A 2
C006 C 0.37923(10) 0.4249(3) 0.41388(7) 0.0386(4) Uani 1 1 d . . . . .
C007 C 0.32786(11) 0.2564(4) 0.38850(9) 0.0485(5) Uani 1 1 d . . . . .
H007 H 0.3341 0.1393 0.3627 0.058 Uiso 1 1 calc R U . . .
C008 C 0.36928(10) 0.5974(4) 0.45118(8) 0.0434(5) Uani 1 1 d . . . . .
C009 C 0.41418(13) 0.9382(4) 0.51314(9) 0.0558(6) Uani 1 1 d . . . . .
H00G H 0.3753 1.0478 0.4960 0.084 Uiso 1 1 calc R U . . .
H00H H 0.4552 1.0414 0.5265 0.084 Uiso 1 1 calc R U . . .
H00I H 0.4068 0.8473 0.5437 0.084 Uiso 1 1 calc R U . . .
C00A C 0.5005(2) 0.9208(7) 0.31800(16) 0.0305(9) Uani 0.655(3) 1 d . . P A 1
C00B C 0.26746(12) 0.2560(5) 0.40013(11) 0.0624(6) Uani 1 1 d . . . . .
C00C C 0.30973(12) 0.5936(5) 0.46391(10) 0.0626(7) Uani 1 1 d . . . . .
H00J H 0.3036 0.7076 0.4903 0.075 Uiso 1 1 calc R U . . .
C00D C 0.44016(17) 0.6233(6) 0.35708(14) 0.0333(7) Uani 0.655(3) 1 d . . P A 1
C00E C 0.44137(19) 0.9732(6) 0.27624(14) 0.0304(8) Uani 0.655(3) 1 d . . P A 1
C00F C 0.25923(13) 0.4236(5) 0.43817(12) 0.0740(8) Uani 1 1 d . . . . .
H00K H 0.2183 0.4226 0.4468 0.089 Uiso 1 1 calc R U . . .
C00G C 0.56617(18) 1.0406(6) 0.31756(12) 0.0380(7) Uani 0.655(3) 1 d . . P A 1
H00L H 0.5809 1.1667 0.3473 0.046 Uiso 0.655(3) 1 calc R U P A 1
H00M H 0.6016 0.9089 0.3243 0.046 Uiso 0.655(3) 1 calc R U P A 1
C00H C 0.49867(14) 0.7478(5) 0.35788(10) 0.0323(7) Uani 0.655(3) 1 d . . P A 1
H00N H 0.5392 0.7139 0.3868 0.039 Uiso 0.655(3) 1 calc R U P A 1
C00I C 0.38122(15) 0.6752(5) 0.31378(11) 0.0367(7) Uani 0.655(3) 1 d . . P A 1
H00O H 0.3404 0.5897 0.3116 0.044 Uiso 0.655(3) 1 calc R U P A 1
C00J C 0.22129(14) -0.0714(5) 0.33571(14) 0.0877(10) Uani 1 1 d . . . . .
H00P H 0.2371 0.0208 0.3092 0.132 Uiso 1 1 calc R U . . .
H00Q H 0.1776 -0.1504 0.3169 0.132 Uiso 1 1 calc R U . . .
H00R H 0.2543 -0.2024 0.3533 0.132 Uiso 1 1 calc R U . . .
C00K C 0.38195(14) 0.8501(5) 0.27416(11) 0.0372(7) Uani 0.655(3) 1 d . . P A 1
H00S H 0.3415 0.8859 0.2454 0.045 Uiso 0.655(3) 1 calc R U P A 1
C2 C 0.47749(19) 0.6063(6) 0.37420(15) 0.0348(14) Uani 0.345(3) 1 d G . P A 2
C1 C 0.54643(18) 0.6549(7) 0.38893(12) 0.0357(13) Uani 0.345(3) 1 d G . P A 2
H1 H 0.5769 0.5709 0.4194 0.043 Uiso 0.345(3) 1 calc R U P A 2
C4 C 0.57083(15) 0.8265(7) 0.35909(15) 0.0360(13) Uani 0.345(3) 1 d G . P A 2
H4 H 0.6180 0.8597 0.3692 0.043 Uiso 0.345(3) 1 calc R U P A 2
C10 C 0.5263(2) 0.9494(7) 0.31452(15) 0.0238(18) Uani 0.345(3) 1 d G . P A 2
C3 C 0.4573(2) 0.9007(7) 0.29980(14) 0.0299(14) Uani 0.345(3) 1 d G . P A 2
C6 C 0.43294(14) 0.7292(8) 0.32964(16) 0.0348(14) Uani 0.345(3) 1 d G . P A 2
H6 H 0.3858 0.6959 0.3196 0.042 Uiso 0.345(3) 1 calc R U P A 2
C5 C 0.4105(4) 1.0143(11) 0.2485(3) 0.0381(14) Uani 0.345(3) 1 d . . P A 2
H5A H 0.3892 0.8784 0.2224 0.046 Uiso 0.345(3) 1 calc R U P A 2
H5B H 0.3741 1.1093 0.2569 0.046 Uiso 0.345(3) 1 calc R U P A 2

loop_
_atom_site_aniso_label
_atom_site_aniso_U_11
_atom_site_aniso_U_22
_atom_site_aniso_U_33
_atom_site_aniso_U_23
_atom_site_aniso_U_13
_atom_site_aniso_U_12
O001 0.0562(9) 0.0475(8) 0.0480(8) -0.0144(7) 0.0214(7) -0.0044(7)
O002 0.0553(11) 0.0680(12) 0.1474(19) -0.0303(13) 0.0254(11) -0.0126(9)
N1 0.0521(11) 0.0318(9) 0.0982(16) -0.0191(11) -0.0021(11) -0.0019(9)
C004 0.0576(16) 0.0285(13) 0.0430(14) 0.000 0.0228(12) 0.000
C005 0.0617(12) 0.0339(10) 0.0437(10) -0.0012(8) 0.0295(9) -0.0017(9)
C006 0.0485(10) 0.0311(9) 0.0372(9) 0.0044(8) 0.0150(8) 0.0062(8)
C007 0.0565(12) 0.0354(10) 0.0513(11) -0.0028(9) 0.0143(10) 0.0044(9)
C008 0.0488(11) 0.0402(10) 0.0428(10) -0.0023(9) 0.0169(9) 0.0025(9)
C009 0.0736(15) 0.0498(13) 0.0476(11) -0.0147(10) 0.0244(11) -0.0001(11)
C00A 0.033(3) 0.0307(16) 0.0338(18) -0.0050(13) 0.0195(17) -0.0002(18)
C00B 0.0466(12) 0.0482(13) 0.0886(17) -0.0068(12) 0.0163(12) -0.0030(10)
C00C 0.0574(14) 0.0633(15) 0.0763(16) -0.0201(13) 0.0343(12) 0.0008(12)
C00D 0.0386(19) 0.0311(16) 0.0362(18) -0.0042(14) 0.0201(15) 0.0027(16)
C00E 0.043(2) 0.0281(19) 0.026(2) 0.0023(15) 0.0186(17) 0.0035(15)
C00F 0.0540(14) 0.0719(17) 0.107(2) -0.0168(16) 0.0410(14) -0.0009(13)
C00G 0.0400(17) 0.0371(16) 0.0424(16) -0.0146(13) 0.0211(13) -0.0091(14)
C00H 0.0391(16) 0.0306(14) 0.0293(13) -0.0033(12) 0.0141(12) 0.0003(12)
C00I 0.0324(16) 0.0386(15) 0.0434(15) 0.0028(13) 0.0182(12) -0.0005(12)
C00J 0.0628(16) 0.0537(15) 0.122(2) -0.0198(17) -0.0048(16) -0.0075(13)
C00K 0.0366(15) 0.0398(15) 0.0367(14) 0.0055(12) 0.0139(11) 0.0074(12)
C2 0.043(4) 0.030(3) 0.035(3) -0.004(3) 0.018(3) 0.003(3)
C1 0.039(3) 0.032(3) 0.031(3) -0.003(2) 0.004(2) 0.006(2)
C4 0.034(3) 0.036(3) 0.036(3) -0.010(2) 0.010(2) -0.003(2)
C10 0.028(5) 0.024(3) 0.025(3) 0.001(2) 0.016(3) 0.003(4)
C3 0.041(4) 0.027(3) 0.026(4) 0.005(3) 0.016(3) 0.005(3)
C6 0.041(4) 0.029(3) 0.038(3) -0.003(3) 0.019(3) 0.006(2)
C5 0.049(4) 0.028(3) 0.043(4) 0.005(3) 0.023(3) 0.006(3)

loop_
_atom_type_symbol
_atom_type_description
_atom_type_scat_dispersion_real
_atom_type_scat_dispersion_imag
_atom_type_scat_source
C C 0.0148 0.0070 'International Tables Vol C Tables 4.2.6.8 and 6.1.1.4'
H H 0.0000 0.0000 'International Tables Vol C Tables 4.2.6.8 and 6.1.1.4'
N N 0.0253 0.0136 'International Tables Vol C Tables 4.2.6.8 and 6.1.1.4'
O O 0.0412 0.0250 'International Tables Vol C Tables 4.2.6.8 and 6.1.1.4'

loop_
_geom_angle_atom_site_label_1
_geom_angle_atom_site_label_2
_geom_angle_atom_site_label_3
_geom_angle
_geom_angle_site_symmetry_1
_geom_angle_site_symmetry_3
_geom_angle_publ_flag
C008 O001 C009 117.69(16) . . ?
C00B O002 C00J 117.4(2) . . ?
C004 N1 C00E 105.04(19) . 2_655 ?
C004 N1 C10 96.53(19) . . ?
C00G N1 C004 115.5(2) . . ?
C00G N1 C00E 115.5(2) . 2_655 ?
C5 N1 C004 134.8(4) 2_655 . ?
C5 N1 C10 105.4(3) 2_655 . ?
N1 C004 N1 111.0(2) . 2_655 ?
N1 C004 H00A 109.4 . . ?
N1 C004 H00A 109.4 2_655 . ?
N1 C004 H00B 109.4 . . ?
N1 C004 H00B 109.4 2_655 . ?
H00A C004 H00B 108.0 . . ?
H00C C005 H00D 108.5 . . ?
H00E C005 H00F 105.6 . . ?
C006 C005 H00C 110.3 . . ?
C006 C005 H00D 110.3 . . ?
C006 C005 H00E 104.3 . . ?
C006 C005 H00F 104.3 . . ?
C006 C005 C00D 107.19(18) . . ?
C006 C005 C2 132.0(2) . . ?
C00D C005 H00C 110.3 . . ?
C00D C005 H00D 110.3 . . ?
C2 C005 H00E 104.3 . . ?
C2 C005 H00F 104.3 . . ?
C007 C006 C005 120.65(17) . . ?
C007 C006 C008 119.03(18) . . ?
C008 C006 C005 120.32(18) . . ?
C006 C007 H007 119.4 . . ?
C00B C007 C006 121.1(2) . . ?
C00B C007 H007 119.4 . . ?
O001 C008 C006 115.86(17) . . ?
O001 C008 C00C 124.06(18) . . ?
C00C C008 C006 120.1(2) . . ?
O001 C009 H00G 109.5 . . ?
O001 C009 H00H 109.5 . . ?
O001 C009 H00I 109.5 . . ?
H00G C009 H00H 109.5 . . ?
H00G C009 H00I 109.5 . . ?
H00H C009 H00I 109.5 . . ?
C00E C00A C00G 119.6(3) . . ?
C00E C00A C00H 118.9(3) . . ?
C00H C00A C00G 121.4(3) . . ?
O002 C00B C007 124.2(2) . . ?
O002 C00B C00F 116.8(2) . . ?
C00F C00B C007 119.0(2) . . ?
C008 C00C H00J 120.1 . . ?
C00F C00C C008 119.9(2) . . ?
C00F C00C H00J 120.1 . . ?
C00H C00D C005 118.2(3) . . ?
C00H C00D C00I 117.6(3) . . ?
C00I C00D C005 124.0(3) . . ?
C00A C00E N1 121.4(3) . 2_655 ?
C00A C00E C00K 119.9(3) . . ?
C00K C00E N1 118.5(3) . 2_655 ?
C00B C00F C00C 120.9(2) . . ?
C00B C00F H00K 119.6 . . ?
C00C C00F H00K 119.6 . . ?
N1 C00G C00A 111.1(3) . . ?
N1 C00G H00L 109.4 . . ?
N1 C00G H00M 109.4 . . ?
C00A C00G H00L 109.4 . . ?
C00A C00G H00M 109.4 . . ?
H00L C00G H00M 108.0 . . ?
C00A C00H H00N 118.8 . . ?
C00D C00H C00A 122.5(3) . . ?
C00D C00H H00N 118.8 . . ?
C00D C00I H00O 119.7 . . ?
C00K C00I C00D 120.6(3) . . ?
C00K C00I H00O 119.7 . . ?
O002 C00J H00P 109.5 . . ?
O002 C00J H00Q 109.5 . . ?
O002 C00J H00R 109.5 . . ?
H00P C00J H00Q 109.5 . . ?
H00P C00J H00R 109.5 . . ?
H00Q C00J H00R 109.5 . . ?
C00E C00K H00S 119.8 . . ?
C00I C00K C00E 120.4(3) . . ?
C00I C00K H00S 119.8 . . ?
C1 C2 C005 125.2(3) . . ?
C1 C2 C6 120.0 . . ?
C6 C2 C005 114.8(3) . . ?
C2 C1 H1 120.0 . . ?
C4 C1 C2 120.0 . . ?
C4 C1 H1 120.0 . . ?
C1 C4 H4 120.0 . . ?
C1 C4 C10 120.0 . . ?
C10 C4 H4 120.0 . . ?
C4 C10 N1 119.9(2) . . ?
C4 C10 C3 120.0 . . ?
C3 C10 N1 119.8(2) . . ?
C10 C3 C6 120.0 . . ?
C10 C3 C5 119.6(4) . . ?
C6 C3 C5 120.1(4) . . ?
C2 C6 H6 120.0 . . ?
C3 C6 C2 120.0 . . ?
C3 C6 H6 120.0 . . ?
N1 C5 C3 109.7(6) 2_655 . ?
N1 C5 H5A 109.7 2_655 . ?
N1 C5 H5B 109.7 2_655 . ?
C3 C5 H5A 109.7 . . ?
C3 C5 H5B 109.7 . . ?
H5A C5 H5B 108.2 . . ?

loop_
_geom_bond_atom_site_label_1
_geom_bond_atom_site_label_2
_geom_bond_distance
_geom_bond_site_symmetry_2
_geom_bond_publ_flag
O001 C008 1.374(2) . ?
O001 C009 1.425(2) . ?
O002 C00B 1.371(3) . ?
O002 C00J 1.417(3) . ?
N1 C004 1.431(2) . ?
N1 C00E 1.539(4) 2_655 ?
N1 C00G 1.307(4) . ?
N1 C10 1.839(4) . ?
N1 C5 1.176(6) 2_655 ?
C004 N1 1.431(2) 2_655 ?
C004 H00A 0.9900 . ?
C004 H00B 0.9900 . ?
C005 H00C 0.9900 . ?
C005 H00D 0.9900 . ?
C005 H00E 0.9900 . ?
C005 H00F 0.9900 . ?
C005 C006 1.498(3) . ?
C005 C00D 1.566(4) . ?
C005 C2 1.508(3) . ?
C006 C007 1.388(3) . ?
C006 C008 1.392(3) . ?
C007 H007 0.9500 . ?
C007 C00B 1.387(3) . ?
C008 C00C 1.385(3) . ?
C009 H00G 0.9800 . ?
C009 H00H 0.9800 . ?
C009 H00I 0.9800 . ?
C00A C00E 1.383(6) . ?
C00A C00G 1.515(4) . ?
C00A C00H 1.389(5) . ?
C00B C00F 1.376(4) . ?
C00C H00J 0.9500 . ?
C00C C00F 1.384(3) . ?
C00D C00H 1.382(4) . ?
C00D C00I 1.401(4) . ?
C00E N1 1.539(4) 2_655 ?
C00E C00K 1.387(4) . ?
C00F H00K 0.9500 . ?
C00G H00L 0.9900 . ?
C00G H00M 0.9900 . ?
C00H H00N 0.9500 . ?
C00I H00O 0.9500 . ?
C00I C00K 1.385(4) . ?
C00J H00P 0.9800 . ?
C00J H00Q 0.9800 . ?
C00J H00R 0.9800 . ?
C00K H00S 0.9500 . ?
C2 C1 1.3900 . ?
C2 C6 1.3900 . ?
C1 H1 0.9500 . ?
C1 C4 1.3900 . ?
C4 H4 0.9500 . ?
C4 C10 1.3900 . ?
C10 C3 1.3900 . ?
C3 C6 1.3900 . ?
C3 C5 1.500(8) . ?
C6 H6 0.9500 . ?
C5 N1 1.176(6) 2_655 ?
C5 H5A 0.9900 . ?
C5 H5B 0.9900 . ?

loop_
_geom_torsion_atom_site_label_1
_geom_torsion_atom_site_label_2
_geom_torsion_atom_site_label_3
_geom_torsion_atom_site_label_4
_geom_torsion
_geom_torsion_site_symmetry_1
_geom_torsion_site_symmetry_2
_geom_torsion_site_symmetry_3
_geom_torsion_site_symmetry_4
_geom_torsion_publ_flag
O001 C008 C00C C00F 179.3(2) . . . . ?
O002 C00B C00F C00C -178.4(3) . . . . ?
N1 C00E C00K C00I 175.6(2) 2_655 . . . ?
N1 C10 C3 C6 173.7(3) . . . . ?
N1 C10 C3 C5 -0.2(4) . . . . ?
C004 N1 C00G C00A 45.5(3) . . . . ?
C004 N1 C10 C4 -156.5(2) . . . . ?
C004 N1 C10 C3 29.8(2) . . . . ?
C005 C006 C007 C00B 178.5(2) . . . . ?
C005 C006 C008 O001 1.8(3) . . . . ?
C005 C006 C008 C00C -176.9(2) . . . . ?
C005 C00D C00H C00A 176.2(3) . . . . ?
C005 C00D C00I C00K -176.9(2) . . . . ?
C005 C2 C1 C4 178.1(3) . . . . ?
C005 C2 C6 C3 -178.3(3) . . . . ?
C006 C005 C00D C00H 147.6(2) . . . . ?
C006 C005 C00D C00I -37.1(3) . . . . ?
C006 C005 C2 C1 143.7(2) . . . . ?
C006 C005 C2 C6 -38.1(3) . . . . ?
C006 C007 C00B O002 178.4(2) . . . . ?
C006 C007 C00B C00F -1.0(4) . . . . ?
C006 C008 C00C C00F -2.1(4) . . . . ?
C007 C006 C008 O001 -179.07(17) . . . . ?
C007 C006 C008 C00C 2.2(3) . . . . ?
C007 C00B C00F C00C 1.1(4) . . . . ?
C008 C006 C007 C00B -0.6(3) . . . . ?
C008 C00C C00F C00B 0.4(4) . . . . ?
C009 O001 C008 C006 -179.09(17) . . . . ?
C009 O001 C008 C00C -0.4(3) . . . . ?
C00A C00E C00K C00I 0.2(4) . . . . ?
C00D C005 C006 C007 95.9(2) . . . . ?
C00D C005 C006 C008 -85.0(2) . . . . ?
C00D C00I C00K C00E 1.2(4) . . . . ?
C00E N1 C004 N1 54.33(14) 2_655 . . 2_655 ?
C00E N1 C00G C00A -77.6(3) 2_655 . . . ?
C00E C00A C00G N1 -10.5(4) . . . . ?
C00E C00A C00H C00D 0.8(5) . . . . ?
C00G N1 C004 N1 -74.2(2) . . . 2_655 ?
C00G C00A C00E N1 0.1(5) . . . 2_655 ?
C00G C00A C00E C00K 175.2(3) . . . . ?
C00G C00A C00H C00D -175.5(3) . . . . ?
C00H C00A C00E N1 -176.4(3) . . . 2_655 ?
C00H C00A C00E C00K -1.2(5) . . . . ?
C00H C00A C00G N1 165.8(3) . . . . ?
C00H C00D C00I C00K -1.5(4) . . . . ?
C00I C00D C00H C00A 0.5(4) . . . . ?
C00J O002 C00B C007 -0.6(4) . . . . ?
C00J O002 C00B C00F 178.8(2) . . . . ?
C2 C005 C006 C007 113.2(3) . . . . ?
C2 C005 C006 C008 -67.6(3) . . . . ?
C2 C1 C4 C10 0.0 . . . . ?
C1 C2 C6 C3 0.0 . . . . ?
C1 C4 C10 N1 -173.7(3) . . . . ?
C1 C4 C10 C3 0.0 . . . . ?
C4 C10 C3 C6 0.0 . . . . ?
C4 C10 C3 C5 -174.0(4) . . . . ?
C10 N1 C004 N1 -50.99(15) . . . 2_655 ?
C10 C3 C6 C2 0.0 . . . . ?
C10 C3 C5 N1 -5.1(6) . . . 2_655 ?
C6 C2 C1 C4 0.0 . . . . ?
C6 C3 C5 N1 -179.1(3) . . . 2_655 ?
C5 N1 C004 N1 68.3(5) 2_655 . . 2_655 ?
C5 N1 C10 C4 63.5(5) 2_655 . . . ?
C5 N1 C10 C3 -110.3(5) 2_655 . . . ?
C5 C3 C6 C2 173.9(5) . . . . ?
